data_4331947
loop_
_publ_author_name
'Chen, Chien-Hong'
'Lee, Gene-Hsiang'
'Liaw, Wen-Feng'

_publ_section_title
;
 Mononuclear [NiII(L)(P-(o-C6H4S)2(o-C6H4SH))]0/1-(L = Thiolate,
 Selenolate, PPh3, and Cl) Complexes with Intramolecular
 [Ni&#x00B7;&#x00B7;&#x00B7;S&#x00B7;&#x00B7;&#x00B7;H&#x00B7;&#x00B7;&#x00B7;S]/[Ni&#x00B7;&#x00B7;&#x00B7;H&#x00B7;&#x00B7;&#x00B7;S]
 Interactions Modulated by the Coordinated Ligand L:&#x00A0; Relevance to
 the [NiFe] Hydrogenases
;
_journal_issue 5
_journal_name_full 'Inorganic Chemistry'
_journal_page_first 2307
_journal_page_last 2316
_journal_paper_doi 10.1021/ic051924w
_journal_volume 45
_journal_year 2006
_chemical_formula_sum 'C55 H45 Cl3 N Ni P3 S3'
_chemical_formula_weight 1074.07
_chemical_name_systematic
; 
 ? 
;
_space_group_IT_number 2
_symmetry_cell_setting triclinic
_symmetry_space_group_name_Hall '-P 1'
_symmetry_space_group_name_H-M 'P -1'
_atom_sites_solution_hydrogens geom
_atom_sites_solution_primary direct
_atom_sites_solution_secondary difmap
_audit_creation_method SHELXL-97
_cell_angle_alpha 86.938(1)
_cell_angle_beta 72.741(1)
_cell_angle_gamma 74.643(1)
_cell_formula_units_Z 2
_cell_length_a 10.5815(4)
_cell_length_b 15.4388(6)
_cell_length_c 16.9473(7)
_cell_measurement_reflns_used 5254
_cell_measurement_temperature 150(1)
_cell_measurement_theta_max 27.40
_cell_measurement_theta_min 2.21
_cell_volume 2548.59(17)
_computing_cell_refinement 'Bruker SAINT'
_computing_data_collection 'Bruker SMART'
_computing_data_reduction 'Bruker SAINT'
_computing_molecular_graphics 'Bruker SHELXTL'
_computing_publication_material 'Bruker SHELXTL'
_computing_structure_refinement 'SHELXL-97 (Sheldrick, 1997)'
_computing_structure_solution 'SHELXS-97 (Sheldrick, 1990)'
_diffrn_ambient_temperature 150(1)
_diffrn_measured_fraction_theta_full 0.996
_diffrn_measured_fraction_theta_max 0.996
_diffrn_measurement_device_type 'BRUKER SMART ApexCCD area detector'
_diffrn_measurement_method 'omega scans'
_diffrn_radiation_monochromator graphite
_diffrn_radiation_source 'fine-focus sealed tube'
_diffrn_radiation_type MoK\a
_diffrn_radiation_wavelength 0.71073
_diffrn_reflns_av_R_equivalents 0.0281
_diffrn_reflns_av_sigmaI/netI 0.0335
_diffrn_reflns_limit_h_max 13
_diffrn_reflns_limit_h_min -13
_diffrn_reflns_limit_k_max 19
_diffrn_reflns_limit_k_min -20
_diffrn_reflns_limit_l_max 21
_diffrn_reflns_limit_l_min -21
_diffrn_reflns_number 33187
_diffrn_reflns_theta_full 27.50
_diffrn_reflns_theta_max 27.50
_diffrn_reflns_theta_min 1.26
_exptl_absorpt_coefficient_mu 0.793
_exptl_absorpt_correction_T_max 0.8903
_exptl_absorpt_correction_T_min 0.8574
_exptl_absorpt_correction_type multi-scan
_exptl_crystal_colour red
_exptl_crystal_density_diffrn 1.400
_exptl_crystal_density_meas 0
_exptl_crystal_density_method 'not measured'
_exptl_crystal_description block
_exptl_crystal_F_000 1108
_exptl_crystal_size_max 0.20
_exptl_crystal_size_mid 0.15
_exptl_crystal_size_min 0.15
_refine_diff_density_max 1.107
_refine_diff_density_min -0.825
_refine_diff_density_rms 0.081
_refine_ls_extinction_method none
_refine_ls_goodness_of_fit_ref 1.114
_refine_ls_hydrogen_treatment mixed
_refine_ls_matrix_type full
_refine_ls_number_parameters 599
_refine_ls_number_reflns 11661
_refine_ls_number_restraints 0
_refine_ls_restrained_S_all 1.114
_refine_ls_R_factor_all 0.0601
_refine_ls_R_factor_gt 0.0535
_refine_ls_shift/su_max 0.000
_refine_ls_shift/su_mean 0.000
_refine_ls_structure_factor_coef Fsqd
_refine_ls_weighting_details 'calc w=1/[\s^2^(Fo^2^)+(0.0587P)^2^+2.9060P] where P=(Fo^2^+2Fc^2^)/3'
_refine_ls_weighting_scheme calc
_refine_ls_wR_factor_gt 0.1273
_refine_ls_wR_factor_ref 0.1320
_reflns_number_gt 10479
_reflns_number_total 11661
_reflns_threshold_expression >2sigma(I)
_cod_data_source_file ic051924wsup6.cif
_cod_data_source_block ic10473
_cod_depositor_comments
;
The following automatic conversions were performed:

'_symmetry_cell_setting' value 'Triclinic' changed to 'triclinic'
according to /home/saulius/struct/CIF-dictionaries/cif_core.dic
dictionary named 'cif_core.dic' version 2.4.2 from 2011-04-26.

Automatic conversion script
Id: cif_fix_values 1891 2012-01-12 08:04:46Z andrius 
;
_cod_original_sg_symbol_H-M P-1
_cod_database_code 4331947

loop_
_symmetry_equiv_pos_as_xyz
'x, y, z'
'-x, -y, -z'

loop_
_atom_site_label
_atom_site_type_symbol
_atom_site_fract_x
_atom_site_fract_y
_atom_site_fract_z
_atom_site_U_iso_or_equiv
_atom_site_adp_type
_atom_site_occupancy
_atom_site_symmetry_multiplicity
_atom_site_calc_flag
_atom_site_refinement_flags
Ni Ni 0.33379(3) 0.20206(2) 0.25865(2) 0.02051(9) Uani 1 1 d .
Cl1 Cl 0.43647(7) 0.31276(5) 0.22349(5) 0.03257(16) Uani 1 1 d .
S1 S 0.39992(7) 0.17658(5) 0.36973(4) 0.02546(15) Uani 1 1 d .
S2 S 0.03066(9) 0.29416(6) 0.43037(5) 0.0420(2) Uani 1 1 d .
H2S H 0.147(4) 0.271(2) 0.390(2) 0.043(10) Uiso 1 1 d .
S3 S 0.31164(7) 0.18382(5) 0.13535(4) 0.02771(16) Uani 1 1 d .
P1 P 0.20884(7) 0.11430(5) 0.29893(4) 0.02004(14) Uani 1 1 d .
C1 C 0.3226(3) 0.09365(18) 0.42282(16) 0.0231(5) Uani 1 1 d .
C2 C 0.3457(3) 0.0597(2) 0.49725(18) 0.0293(6) Uani 1 1 d .
H2A H 0.4036 0.0818 0.5199 0.035 Uiso 1 1 calc R
C3 C 0.2847(3) -0.0056(2) 0.53784(19) 0.0341(7) Uani 1 1 d .
H3A H 0.3036 -0.0294 0.5872 0.041 Uiso 1 1 calc R
C4 C 0.1962(3) -0.0368(2) 0.50732(19) 0.0323(6) Uani 1 1 d .
H4A H 0.1546 -0.0815 0.5357 0.039 Uiso 1 1 calc R
C5 C 0.1693(3) -0.00221(19) 0.43514(18) 0.0278(6) Uani 1 1 d .
H5A H 0.1069 -0.0219 0.4146 0.033 Uiso 1 1 calc R
C6 C 0.2337(3) 0.06155(18) 0.39274(16) 0.0223(5) Uani 1 1 d .
C7 C -0.0440(3) 0.2401(2) 0.37419(18) 0.0308(6) Uani 1 1 d .
C8 C -0.1844(3) 0.2769(2) 0.3866(2) 0.0409(8) Uani 1 1 d .
H8A H -0.2306 0.3291 0.4212 0.049 Uiso 1 1 calc R
C9 C -0.2566(3) 0.2387(3) 0.3494(2) 0.0441(9) Uani 1 1 d .
H9A H -0.3519 0.2647 0.3586 0.053 Uiso 1 1 calc R
C10 C -0.1920(3) 0.1636(3) 0.2994(2) 0.0401(8) Uani 1 1 d .
H10A H -0.2428 0.1365 0.2751 0.048 Uiso 1 1 calc R
C11 C -0.0520(3) 0.1271(2) 0.28433(18) 0.0315(6) Uani 1 1 d .
H11A H -0.0072 0.0761 0.2482 0.038 Uiso 1 1 calc R
C12 C 0.0245(3) 0.1640(2) 0.32130(16) 0.0254(6) Uani 1 1 d .
C13 C 0.2932(3) 0.0731(2) 0.13873(17) 0.0266(6) Uani 1 1 d .
C14 C 0.3241(3) 0.0208(2) 0.06742(19) 0.0358(7) Uani 1 1 d .
H14A H 0.3463 0.0467 0.0146 0.043 Uiso 1 1 calc R
C15 C 0.3226(4) -0.0685(2) 0.0734(2) 0.0423(8) Uani 1 1 d .
H15A H 0.3460 -0.1037 0.0243 0.051 Uiso 1 1 calc R
C16 C 0.2877(4) -0.1078(2) 0.1493(2) 0.0420(8) Uani 1 1 d .
H16A H 0.2887 -0.1696 0.1524 0.050 Uiso 1 1 calc R
C17 C 0.2511(3) -0.0559(2) 0.22116(19) 0.0332(7) Uani 1 1 d .
H17A H 0.2247 -0.0817 0.2737 0.040 Uiso 1 1 calc R
C18 C 0.2533(3) 0.03361(19) 0.21579(16) 0.0251(6) Uani 1 1 d .
P2 P 0.09022(6) 0.21577(4) 0.87204(4) 0.01916(14) Uani 1 1 d .
P3 P 0.25090(7) 0.34878(4) 0.81258(4) 0.02017(14) Uani 1 1 d .
N1 N 0.2074(2) 0.26564(15) 0.85889(14) 0.0242(5) Uani 1 1 d .
C19 C 0.0017(3) 0.23595(19) 0.79396(16) 0.0233(5) Uani 1 1 d .
C20 C -0.0973(3) 0.3168(2) 0.79359(18) 0.0278(6) Uani 1 1 d .
H20A H -0.1275 0.3586 0.8387 0.033 Uiso 1 1 calc R
C21 C -0.1511(3) 0.3359(2) 0.72746(19) 0.0366(7) Uani 1 1 d .
H21A H -0.2187 0.3904 0.7274 0.044 Uiso 1 1 calc R
C22 C -0.1058(3) 0.2749(3) 0.6613(2) 0.0406(8) Uani 1 1 d .
H22A H -0.1423 0.2882 0.6159 0.049 Uiso 1 1 calc R
C23 C -0.0086(3) 0.1955(2) 0.6609(2) 0.0386(7) Uani 1 1 d .
H23A H 0.0220 0.1544 0.6152 0.046 Uiso 1 1 calc R
C24 C 0.0451(3) 0.1753(2) 0.72713(18) 0.0298(6) Uani 1 1 d .
H24A H 0.1115 0.1201 0.7270 0.036 Uiso 1 1 calc R
C25 C 0.1687(3) 0.09796(17) 0.86942(16) 0.0213(5) Uani 1 1 d .
C26 C 0.3107(3) 0.06699(19) 0.83757(19) 0.0281(6) Uani 1 1 d .
H26A H 0.3649 0.1084 0.8191 0.034 Uiso 1 1 calc R
C27 C 0.3724(3) -0.0244(2) 0.8329(2) 0.0338(7) Uani 1 1 d .
H27A H 0.4691 -0.0458 0.8107 0.041 Uiso 1 1 calc R
C28 C 0.2935(3) -0.0841(2) 0.8604(2) 0.0352(7) Uani 1 1 d .
H28A H 0.3365 -0.1468 0.8577 0.042 Uiso 1 1 calc R
C29 C 0.1530(3) -0.0542(2) 0.8920(2) 0.0338(7) Uani 1 1 d .
H29A H 0.0996 -0.0961 0.9105 0.041 Uiso 1 1 calc R
C30 C 0.0899(3) 0.03678(19) 0.89655(18) 0.0289(6) Uani 1 1 d .
H30A H -0.0069 0.0576 0.9181 0.035 Uiso 1 1 calc R
C31 C -0.0289(3) 0.24674(17) 0.97259(15) 0.0201(5) Uani 1 1 d .
C32 C 0.0278(3) 0.2539(2) 1.03632(17) 0.0274(6) Uani 1 1 d .
H32A H 0.1246 0.2396 1.0252 0.033 Uiso 1 1 calc R
C33 C -0.0557(3) 0.2814(2) 1.11472(18) 0.0307(6) Uani 1 1 d .
H33A H -0.0166 0.2852 1.1577 0.037 Uiso 1 1 calc R
C34 C -0.1966(3) 0.30336(19) 1.13089(17) 0.0295(6) Uani 1 1 d .
H34A H -0.2543 0.3239 1.1847 0.035 Uiso 1 1 calc R
C35 C -0.2534(3) 0.2955(2) 1.06915(17) 0.0285(6) Uani 1 1 d .
H35A H -0.3503 0.3103 1.0807 0.034 Uiso 1 1 calc R
C36 C -0.1702(3) 0.26611(19) 0.98994(16) 0.0242(5) Uani 1 1 d .
H36A H -0.2099 0.2593 0.9480 0.029 Uiso 1 1 calc R
C37 C 0.3428(3) 0.3196(2) 0.70622(17) 0.0276(6) Uani 1 1 d .
C38 C 0.2711(3) 0.3111(2) 0.65119(18) 0.0332(7) Uani 1 1 d .
H38A H 0.1739 0.3312 0.6671 0.040 Uiso 1 1 calc R
C39 C 0.3428(4) 0.2729(3) 0.57295(19) 0.0422(8) Uani 1 1 d .
H39A H 0.2946 0.2677 0.5350 0.051 Uiso 1 1 calc R
C40 C 0.4838(4) 0.2427(3) 0.5503(2) 0.0523(10) Uani 1 1 d .
H40A H 0.5321 0.2157 0.4971 0.063 Uiso 1 1 calc R
C41 C 0.5556(4) 0.2511(3) 0.6041(2) 0.0567(11) Uani 1 1 d .
H41A H 0.6528 0.2308 0.5877 0.068 Uiso 1 1 calc R
C42 C 0.4849(3) 0.2895(3) 0.6828(2) 0.0429(8) Uani 1 1 d .
H42A H 0.5339 0.2951 0.7202 0.051 Uiso 1 1 calc R
C43 C 0.3654(3) 0.37664(18) 0.86032(16) 0.0222(5) Uani 1 1 d .
C44 C 0.4178(3) 0.45044(19) 0.83552(18) 0.0288(6) Uani 1 1 d .
H44A H 0.3904 0.4882 0.7941 0.035 Uiso 1 1 calc R
C45 C 0.5102(3) 0.4690(2) 0.8713(2) 0.0334(7) Uani 1 1 d .
H45A H 0.5477 0.5187 0.8535 0.040 Uiso 1 1 calc R
C46 C 0.5476(3) 0.4151(2) 0.9327(2) 0.0323(7) Uani 1 1 d .
H46A H 0.6111 0.4279 0.9570 0.039 Uiso 1 1 calc R
C47 C 0.4936(3) 0.3431(2) 0.9591(2) 0.0330(6) Uani 1 1 d .
H47A H 0.5182 0.3072 1.0022 0.040 Uiso 1 1 calc R
C48 C 0.4026(3) 0.32288(19) 0.92232(18) 0.0272(6) Uani 1 1 d .
H48A H 0.3664 0.2726 0.9396 0.033 Uiso 1 1 calc R
C49 C 0.1057(3) 0.44441(18) 0.82180(18) 0.0262(6) Uani 1 1 d .
C50 C 0.0094(3) 0.45971(19) 0.89965(19) 0.0304(6) Uani 1 1 d .
H50A H 0.0287 0.4256 0.9450 0.036 Uiso 1 1 calc R
C51 C -0.1140(3) 0.5240(2) 0.9115(2) 0.0424(8) Uani 1 1 d .
H51A H -0.1795 0.5339 0.9646 0.051 Uiso 1 1 calc R
C52 C -0.1414(4) 0.5737(2) 0.8458(3) 0.0531(10) Uani 1 1 d .
H52A H -0.2272 0.6167 0.8533 0.064 Uiso 1 1 calc R
C53 C -0.0459(5) 0.5616(2) 0.7696(3) 0.0557(11) Uani 1 1 d .
H53A H -0.0653 0.5974 0.7252 0.067 Uiso 1 1 calc R
C54 C 0.0800(4) 0.4972(2) 0.7564(2) 0.0416(8) Uani 1 1 d .
H54A H 0.1466 0.4896 0.7037 0.050 Uiso 1 1 calc R
C55 C 0.6372(9) 0.5647(4) 0.5862(5) 0.142(4) Uani 1 1 d .
H55A H 0.6395 0.5899 0.6381 0.170 Uiso 1 1 calc R
H55B H 0.5974 0.6153 0.5550 0.170 Uiso 1 1 calc R
Cl2 Cl 0.8056(3) 0.51364(17) 0.52756(17) 0.1721(12) Uani 1 1 d .
Cl3 Cl 0.5354(4) 0.4953(2) 0.60967(14) 0.2173(18) Uani 1 1 d .

loop_
_atom_site_aniso_label
_atom_site_aniso_U_11
_atom_site_aniso_U_22
_atom_site_aniso_U_33
_atom_site_aniso_U_23
_atom_site_aniso_U_13
_atom_site_aniso_U_12
Ni 0.01841(17) 0.02276(18) 0.01953(17) 0.00172(13) -0.00365(13) -0.00636(13)
Cl1 0.0288(3) 0.0304(4) 0.0387(4) 0.0084(3) -0.0058(3) -0.0141(3)
S1 0.0267(3) 0.0315(4) 0.0227(3) 0.0013(3) -0.0085(3) -0.0137(3)
S2 0.0343(4) 0.0482(5) 0.0360(4) -0.0155(4) -0.0031(3) -0.0031(4)
S3 0.0298(4) 0.0318(4) 0.0204(3) 0.0045(3) -0.0073(3) -0.0069(3)
P1 0.0187(3) 0.0249(3) 0.0167(3) 0.0003(2) -0.0042(2) -0.0072(3)
C1 0.0201(12) 0.0261(13) 0.0216(13) 0.0008(10) -0.0045(10) -0.0057(10)
C2 0.0263(14) 0.0353(16) 0.0277(14) 0.0031(12) -0.0119(11) -0.0064(12)
C3 0.0343(16) 0.0399(17) 0.0252(14) 0.0101(12) -0.0102(12) -0.0051(13)
C4 0.0295(15) 0.0336(16) 0.0293(15) 0.0098(12) -0.0026(12) -0.0092(12)
C5 0.0239(13) 0.0306(15) 0.0284(14) 0.0031(11) -0.0057(11) -0.0090(11)
C6 0.0225(12) 0.0262(13) 0.0175(12) 0.0012(10) -0.0054(10) -0.0060(10)
C7 0.0238(14) 0.0387(16) 0.0244(14) 0.0047(12) -0.0025(11) -0.0049(12)
C8 0.0279(16) 0.049(2) 0.0334(17) 0.0061(14) 0.0004(13) -0.0014(14)
C9 0.0208(14) 0.069(2) 0.0361(18) 0.0198(17) -0.0051(13) -0.0088(15)
C10 0.0274(15) 0.070(2) 0.0306(16) 0.0183(16) -0.0142(13) -0.0220(16)
C11 0.0277(14) 0.0482(18) 0.0233(14) 0.0095(12) -0.0100(11) -0.0166(13)
C12 0.0203(12) 0.0372(15) 0.0177(12) 0.0079(11) -0.0040(10) -0.0091(11)
C13 0.0224(13) 0.0335(15) 0.0239(13) -0.0026(11) -0.0085(11) -0.0047(11)
C14 0.0343(16) 0.0477(19) 0.0242(14) -0.0053(13) -0.0082(12) -0.0081(14)
C15 0.0449(19) 0.049(2) 0.0342(17) -0.0180(15) -0.0114(15) -0.0111(16)
C16 0.048(2) 0.0363(18) 0.046(2) -0.0111(15) -0.0133(16) -0.0156(15)
C17 0.0366(16) 0.0365(16) 0.0305(15) -0.0031(12) -0.0085(13) -0.0168(13)
C18 0.0230(13) 0.0316(14) 0.0211(13) -0.0040(11) -0.0049(10) -0.0088(11)
P2 0.0159(3) 0.0192(3) 0.0213(3) -0.0007(2) -0.0048(2) -0.0031(2)
P3 0.0211(3) 0.0210(3) 0.0181(3) -0.0010(2) -0.0046(2) -0.0060(3)
N1 0.0191(10) 0.0236(11) 0.0297(12) 0.0029(9) -0.0076(9) -0.0050(9)
C19 0.0208(12) 0.0298(14) 0.0206(12) 0.0033(10) -0.0062(10) -0.0090(11)
C20 0.0242(13) 0.0320(15) 0.0257(14) -0.0011(11) -0.0070(11) -0.0047(11)
C21 0.0283(15) 0.0492(19) 0.0305(16) 0.0070(14) -0.0126(13) -0.0034(14)
C22 0.0392(18) 0.063(2) 0.0263(15) 0.0059(15) -0.0156(13) -0.0180(16)
C23 0.0389(17) 0.052(2) 0.0276(15) -0.0071(14) -0.0083(13) -0.0169(15)
C24 0.0284(14) 0.0345(16) 0.0265(14) -0.0029(12) -0.0058(11) -0.0099(12)
C25 0.0227(12) 0.0176(12) 0.0226(13) -0.0021(9) -0.0077(10) -0.0018(10)
C26 0.0208(13) 0.0237(14) 0.0363(16) -0.0030(11) -0.0044(11) -0.0038(11)
C27 0.0231(14) 0.0279(15) 0.0454(18) -0.0069(13) -0.0084(13) 0.0013(11)
C28 0.0387(17) 0.0216(14) 0.0413(18) -0.0050(12) -0.0137(14) 0.0025(12)
C29 0.0379(17) 0.0228(14) 0.0385(17) 0.0009(12) -0.0056(13) -0.0108(12)
C30 0.0242(13) 0.0279(14) 0.0317(15) -0.0023(11) -0.0039(11) -0.0062(11)
C31 0.0215(12) 0.0185(12) 0.0192(12) -0.0001(9) -0.0053(10) -0.0039(10)
C32 0.0252(13) 0.0341(15) 0.0270(14) 0.0055(11) -0.0117(11) -0.0108(12)
C33 0.0405(17) 0.0357(16) 0.0227(14) 0.0028(12) -0.0148(12) -0.0153(13)
C34 0.0373(16) 0.0262(14) 0.0202(13) 0.0000(11) -0.0055(12) -0.0036(12)
C35 0.0200(13) 0.0341(15) 0.0247(14) 0.0018(11) -0.0044(11) 0.0017(11)
C36 0.0224(13) 0.0290(14) 0.0204(13) 0.0004(10) -0.0082(10) -0.0031(11)
C37 0.0320(15) 0.0310(15) 0.0206(13) -0.0041(11) -0.0025(11) -0.0143(12)
C38 0.0394(17) 0.0410(17) 0.0225(14) 0.0005(12) -0.0055(12) -0.0203(14)
C39 0.055(2) 0.056(2) 0.0222(15) -0.0032(14) -0.0069(14) -0.0298(18)
C40 0.054(2) 0.074(3) 0.0280(17) -0.0207(17) 0.0074(15) -0.032(2)
C41 0.0378(19) 0.083(3) 0.043(2) -0.031(2) 0.0087(16) -0.023(2)
C42 0.0340(17) 0.059(2) 0.0360(18) -0.0172(16) -0.0020(14) -0.0184(16)
C43 0.0212(12) 0.0241(13) 0.0199(12) -0.0062(10) -0.0027(10) -0.0058(10)
C44 0.0331(15) 0.0248(14) 0.0297(15) 0.0003(11) -0.0100(12) -0.0086(12)
C45 0.0335(15) 0.0237(14) 0.0439(18) -0.0072(12) -0.0071(13) -0.0122(12)
C46 0.0263(14) 0.0301(15) 0.0418(17) -0.0117(13) -0.0129(13) -0.0039(12)
C47 0.0293(15) 0.0359(16) 0.0363(16) 0.0001(13) -0.0156(13) -0.0056(13)
C48 0.0241(13) 0.0265(14) 0.0316(15) 0.0010(11) -0.0082(11) -0.0075(11)
C49 0.0296(14) 0.0187(13) 0.0333(15) 0.0003(11) -0.0153(12) -0.0047(11)
C50 0.0322(15) 0.0240(14) 0.0353(16) -0.0053(12) -0.0137(13) -0.0024(12)
C51 0.0321(16) 0.0299(16) 0.063(2) -0.0167(15) -0.0159(16) 0.0020(13)
C52 0.049(2) 0.0279(17) 0.088(3) -0.0118(18) -0.040(2) 0.0065(15)
C53 0.081(3) 0.0284(18) 0.074(3) 0.0140(18) -0.056(3) -0.0073(18)
C54 0.060(2) 0.0296(16) 0.0418(19) 0.0073(14) -0.0258(17) -0.0121(15)
C55 0.206(9) 0.045(3) 0.103(5) -0.004(3) 0.035(5) -0.002(4)
Cl2 0.151(2) 0.146(2) 0.165(2) -0.0583(17) -0.0414(17) 0.0582(16)
Cl3 0.373(5) 0.223(3) 0.0848(15) 0.0163(17) -0.013(2) -0.188(3)

loop_
_atom_type_symbol
_atom_type_description
_atom_type_scat_dispersion_real
_atom_type_scat_dispersion_imag
_atom_type_scat_source
C C 0.0033 0.0016 'International Tables Vol C Tables 4.2.6.8 and 6.1.1.4'
H H 0.0000 0.0000 'International Tables Vol C Tables 4.2.6.8 and 6.1.1.4'
N N 0.0061 0.0033 'International Tables Vol C Tables 4.2.6.8 and 6.1.1.4'
P P 0.1023 0.0942 'International Tables Vol C Tables 4.2.6.8 and 6.1.1.4'
S S 0.1246 0.1234 'International Tables Vol C Tables 4.2.6.8 and 6.1.1.4'
Cl Cl 0.1484 0.1585 'International Tables Vol C Tables 4.2.6.8 and 6.1.1.4'
Ni Ni 0.3393 1.1124 'International Tables Vol C Tables 4.2.6.8 and 6.1.1.4'

loop_
_geom_angle_atom_site_label_1
_geom_angle_atom_site_label_2
_geom_angle_atom_site_label_3
_geom_angle
P1 Ni S1 89.59(3)
P1 Ni S3 85.52(3)
S1 Ni S3 161.36(3)
P1 Ni Cl1 170.89(3)
S1 Ni Cl1 91.93(3)
S3 Ni Cl1 95.74(3)
C1 S1 Ni 105.92(9)
C13 S3 Ni 102.34(9)
C18 P1 C6 112.10(13)
C18 P1 C12 105.58(13)
C6 P1 C12 105.90(12)
C18 P1 Ni 106.63(9)
C6 P1 Ni 110.44(9)
C12 P1 Ni 116.20(10)
C6 C1 C2 118.1(2)
C6 C1 S1 120.7(2)
C2 C1 S1 121.2(2)
C3 C2 C1 120.5(3)
C2 C3 C4 120.8(3)
C5 C4 C3 119.5(3)
C4 C5 C6 119.8(3)
C5 C6 C1 121.2(2)
C5 C6 P1 125.6(2)
C1 C6 P1 113.1(2)
C8 C7 C12 119.2(3)
C8 C7 S2 115.0(3)
C12 C7 S2 125.8(2)
C9 C8 C7 120.9(3)
C10 C9 C8 120.5(3)
C9 C10 C11 119.7(3)
C10 C11 C12 121.3(3)
C11 C12 C7 118.3(3)
C11 C12 P1 119.7(2)
C7 C12 P1 122.0(2)
C14 C13 C18 118.1(3)
C14 C13 S3 122.5(2)
C18 C13 S3 119.3(2)
C15 C14 C13 120.2(3)
C14 C15 C16 121.4(3)
C15 C16 C17 119.3(3)
C18 C17 C16 119.7(3)
C17 C18 C13 121.2(3)
C17 C18 P1 128.1(2)
C13 C18 P1 110.8(2)
N1 P2 C25 107.31(12)
N1 P2 C31 108.50(12)
C25 P2 C31 108.40(12)
N1 P2 C19 114.79(12)
C25 P2 C19 107.18(12)
C31 P2 C19 110.45(12)
N1 P3 C43 106.66(13)
N1 P3 C37 110.42(13)
C43 P3 C37 107.83(13)
N1 P3 C49 111.79(13)
C43 P3 C49 108.95(12)
C37 P3 C49 111.00(14)
P3 N1 P2 139.28(16)
C24 C19 C20 119.2(3)
C24 C19 P2 119.2(2)
C20 C19 P2 121.1(2)
C21 C20 C19 120.1(3)
C20 C21 C22 119.7(3)
C23 C22 C21 120.6(3)
C22 C23 C24 120.1(3)
C23 C24 C19 120.1(3)
C30 C25 C26 119.8(2)
C30 C25 P2 121.0(2)
C26 C25 P2 119.2(2)
C27 C26 C25 119.8(3)
C28 C27 C26 119.9(3)
C27 C28 C29 120.8(3)
C28 C29 C30 119.9(3)
C29 C30 C25 119.8(3)
C36 C31 C32 119.2(2)
C36 C31 P2 124.5(2)
C32 C31 P2 116.2(2)
C33 C32 C31 120.4(3)
C32 C33 C34 120.0(3)
C35 C34 C33 120.1(3)
C34 C35 C36 120.6(3)
C31 C36 C35 119.7(2)
C42 C37 C38 120.0(3)
C42 C37 P3 119.5(2)
C38 C37 P3 119.5(2)
C39 C38 C37 119.6(3)
C40 C39 C38 120.1(3)
C41 C40 C39 120.8(3)
C40 C41 C42 119.8(4)
C37 C42 C41 119.8(3)
C48 C43 C44 120.1(3)
C48 C43 P3 119.1(2)
C44 C43 P3 120.8(2)
C45 C44 C43 119.9(3)
C46 C45 C44 119.9(3)
C47 C46 C45 120.5(3)
C46 C47 C48 119.9(3)
C43 C48 C47 119.6(3)
C54 C49 C50 119.6(3)
C54 C49 P3 124.6(3)
C50 C49 P3 115.6(2)
C51 C50 C49 120.6(3)
C52 C51 C50 119.6(4)
C53 C52 C51 120.5(3)
C52 C53 C54 120.9(3)
C49 C54 C53 118.7(4)
Cl3 C55 Cl2 113.9(4)

loop_
_geom_bond_atom_site_label_1
_geom_bond_atom_site_label_2
_geom_bond_distance
Ni P1 2.0891(7)
Ni S1 2.1783(7)
Ni S3 2.2111(8)
Ni Cl1 2.2243(7)
S1 C1 1.765(3)
S2 C7 1.763(3)
S3 C13 1.768(3)
P1 C18 1.801(3)
P1 C6 1.805(3)
P1 C12 1.827(3)
C1 C6 1.396(4)
C1 C2 1.404(4)
C2 C3 1.383(4)
C3 C4 1.389(4)
C4 C5 1.385(4)
C5 C6 1.393(4)
C7 C8 1.398(4)
C7 C12 1.408(4)
C8 C9 1.375(5)
C9 C10 1.369(5)
C10 C11 1.388(4)
C11 C12 1.398(4)
C13 C14 1.396(4)
C13 C18 1.407(4)
C14 C15 1.380(5)
C15 C16 1.384(5)
C16 C17 1.390(4)
C17 C18 1.386(4)
P2 N1 1.582(2)
P2 C25 1.785(3)
P2 C31 1.793(3)
P2 C19 1.806(3)
P3 N1 1.571(2)
P3 C43 1.790(3)
P3 C37 1.792(3)
P3 C49 1.802(3)
C19 C24 1.395(4)
C19 C20 1.402(4)
C20 C21 1.386(4)
C21 C22 1.388(5)
C22 C23 1.375(5)
C23 C24 1.388(4)
C25 C30 1.393(4)
C25 C26 1.394(4)
C26 C27 1.384(4)
C27 C28 1.377(5)
C28 C29 1.379(4)
C29 C30 1.382(4)
C31 C36 1.386(4)
C31 C32 1.404(4)
C32 C33 1.375(4)
C33 C34 1.383(4)
C34 C35 1.377(4)
C35 C36 1.391(4)
C37 C42 1.389(4)
C37 C38 1.396(4)
C38 C39 1.389(4)
C39 C40 1.379(5)
C40 C41 1.378(5)
C41 C42 1.395(5)
C43 C48 1.388(4)
C43 C44 1.388(4)
C44 C45 1.386(4)
C45 C46 1.383(5)
C46 C47 1.376(4)
C47 C48 1.396(4)
C49 C54 1.390(4)
C49 C50 1.394(4)
C50 C51 1.382(4)
C51 C52 1.376(6)
C52 C53 1.369(6)
C53 C54 1.399(5)
C55 Cl3 1.667(8)
C55 Cl2 1.754(8)
